data_4126396
loop_
_publ_author_name
'Wang, Hao'
'Wu, Linlin'
'Lin, Zhenyang'
'Xie, Zuowei'

_publ_section_title
;
 Synthesis, Structure and Reactivity of a Borylene Cation [(NHSi)2B(CO)]+
 Stabilized by Three Neutral Ligands.
;
_journal_name_full 'Journal of the American Chemical Society'
_journal_paper_doi 10.1021/jacs.7b08667
_journal_year 2017
_chemical_formula_sum 'C36 H64 B11 Cl2 Cu N4 O Si2'
_chemical_formula_weight 878.44
_space_group_crystal_system monoclinic
_space_group_IT_number 14
_space_group_name_Hall '-P 2yn'
_space_group_name_H-M_alt 'P 1 21/n 1'
_symmetry_space_group_name_Hall '-P 2yn'
_symmetry_space_group_name_H-M 'P 1 21/n 1'
_atom_sites_solution_hydrogens geom
_audit_creation_method SHELXL-2014/6
_cell_angle_alpha 90
_cell_angle_beta 94.3906(15)
_cell_angle_gamma 90
_cell_formula_units_Z 4
_cell_length_a 16.8320(8)
_cell_length_b 19.0753(9)
_cell_length_c 17.8224(9)
_cell_measurement_reflns_used 468
_cell_measurement_temperature 296(2)
_cell_measurement_theta_max 15
_cell_measurement_theta_min 15
_cell_volume 5705.5(5)
_computing_cell_refinement 'BRUKER D8VENTURE DIFFRACTOMETER'
_computing_data_collection 'BRUKER D8VENTURE DIFFRACTOMETER'
_computing_data_reduction 'BRUKER D8VENTURE DIFFRACTOMETER'
_computing_molecular_graphics 'BRUKER SHELXTL'
_computing_publication_material 'BRUKER SHELXTL'
_computing_structure_refinement 'SHELXL-2014/6 (Sheldrick, 2014)'
_diffrn_ambient_temperature 296(2)
_diffrn_measured_fraction_theta_full 0.999
_diffrn_measured_fraction_theta_max 0.999
_diffrn_measurement_device_type 'BRUKER D8VENTURE DIFFRACTOMETER'
_diffrn_measurement_method 'PHI & OMEGA SCAN'
_diffrn_radiation_type MoK\a
_diffrn_radiation_wavelength 0.71073
_diffrn_reflns_av_R_equivalents 0.0865
_diffrn_reflns_av_unetI/netI 0.0517
_diffrn_reflns_Laue_measured_fraction_full 0.999
_diffrn_reflns_Laue_measured_fraction_max 0.999
_diffrn_reflns_limit_h_max 20
_diffrn_reflns_limit_h_min -20
_diffrn_reflns_limit_k_max 22
_diffrn_reflns_limit_k_min -22
_diffrn_reflns_limit_l_max 21
_diffrn_reflns_limit_l_min -21
_diffrn_reflns_number 135203
_diffrn_reflns_point_group_measured_fraction_full 0.999
_diffrn_reflns_point_group_measured_fraction_max 0.999
_diffrn_reflns_theta_full 25.242
_diffrn_reflns_theta_max 25.249
_diffrn_reflns_theta_min 2.292
_exptl_absorpt_coefficient_mu 0.546
_exptl_absorpt_correction_T_max 0.7456
_exptl_absorpt_correction_T_min 0.6498
_exptl_absorpt_correction_type multi-scan
_exptl_crystal_colour yellow
_exptl_crystal_density_diffrn 1.023
_exptl_crystal_description block
_exptl_crystal_F_000 1848
_exptl_crystal_size_max 0.400
_exptl_crystal_size_mid 0.300
_exptl_crystal_size_min 0.200
_platon_squeeze_details
;
;
_refine_diff_density_max 0.754
_refine_diff_density_min -0.327
_refine_diff_density_rms 0.095
_refine_ls_extinction_method none
_refine_ls_goodness_of_fit_ref 1.111
_refine_ls_hydrogen_treatment constr
_refine_ls_matrix_type full
_refine_ls_number_parameters 559
_refine_ls_number_reflns 10338
_refine_ls_number_restraints 10
_refine_ls_restrained_S_all 1.117
_refine_ls_R_factor_all 0.1326
_refine_ls_R_factor_gt 0.0857
_refine_ls_shift/su_max 0.002
_refine_ls_shift/su_mean 0.000
_refine_ls_structure_factor_coef Fsqd
_refine_ls_weighting_details 'w=1/[\s^2^(Fo^2^)+(0.1740P)^2^+1.5257P] where P=(Fo^2^+2Fc^2^)/3'
_refine_ls_weighting_scheme calc
_refine_ls_wR_factor_gt 0.2609
_refine_ls_wR_factor_ref 0.2901
_reflns_Friedel_coverage 0.000
_reflns_number_gt 6961
_reflns_number_total 10338
_reflns_threshold_expression 'I > 2\s(I)'
_cod_data_source_file ja7b08667_si_003.cif
_cod_data_source_block 3
_cod_database_code 4126396
_shelx_space_group_comment
;
The symmetry employed for this shelxl refinement is uniquely defined
by the following loop, which should always be used as a source of
symmetry information in preference to the above space-group names.
They are only intended as comments.
;
_shelx_estimated_absorpt_t_min 0.811
_shelx_estimated_absorpt_t_max 0.899
_shelxl_version_number 2014/6

loop_
_space_group_symop_operation_xyz
'x, y, z'
'-x+1/2, y+1/2, -z+1/2'
'-x, -y, -z'
'x-1/2, -y-1/2, z-1/2'

loop_
_atom_site_label
_atom_site_type_symbol
_atom_site_fract_x
_atom_site_fract_y
_atom_site_fract_z
_atom_site_U_iso_or_equiv
_atom_site_adp_type
_atom_site_occupancy
_atom_site_site_symmetry_order
_atom_site_calc_flag
_atom_site_refinement_flags_posn
_atom_site_refinement_flags_adp
_atom_site_refinement_flags_occupancy
Cu1 Cu 0.38549(4) 0.25929(4) 0.35111(4) 0.0640(3) Uani 1 1 d . . .
Cl1 Cl 0.26761(9) 0.30349(10) 0.32984(11) 0.0894(6) Uani 1 1 d . . .
Si1 Si 0.52855(8) 0.20959(6) 0.28826(7) 0.0411(3) Uani 1 1 d . . .
Si2 Si 0.51707(8) 0.23894(6) 0.45501(7) 0.0408(3) Uani 1 1 d . . .
N1 N 0.5704(2) 0.14476(18) 0.2260(2) 0.0448(9) Uani 1 1 d . . .
N2 N 0.4982(2) 0.2332(2) 0.1896(2) 0.0476(10) Uani 1 1 d . . .
N3 N 0.5506(2) 0.20015(19) 0.5461(2) 0.0461(10) Uani 1 1 d . . .
N4 N 0.4787(2) 0.2935(2) 0.5303(2) 0.0452(9) Uani 1 1 d . . .
C1 C 0.6097(3) 0.2747(2) 0.3246(3) 0.0424(11) Uani 1 1 d . . .
C2 C 0.6024(3) 0.2920(2) 0.4166(2) 0.0393(10) Uani 1 1 d . . .
C11 C 0.6058(3) 0.0728(2) 0.2313(3) 0.0551(13) Uani 1 1 d . . .
C12 C 0.5410(5) 0.0186(3) 0.2072(4) 0.095(2) Uani 1 1 d . . .
H12A H 0.5634 -0.0276 0.2104 0.142 Uiso 1 1 calc R U .
H12B H 0.4983 0.0220 0.2397 0.142 Uiso 1 1 calc R U .
H12C H 0.5209 0.0278 0.1562 0.142 Uiso 1 1 calc R U .
C13 C 0.6757(5) 0.0656(4) 0.1842(5) 0.114(3) Uani 1 1 d . . .
H13A H 0.6967 0.0189 0.1890 0.171 Uiso 1 1 calc R U .
H13B H 0.6587 0.0747 0.1324 0.171 Uiso 1 1 calc R U .
H13C H 0.7162 0.0987 0.2010 0.171 Uiso 1 1 calc R U .
C14 C 0.6340(5) 0.0622(3) 0.3133(3) 0.085(2) Uani 1 1 d . . .
H14A H 0.6574 0.0165 0.3198 0.127 Uiso 1 1 calc R U .
H14B H 0.6730 0.0972 0.3283 0.127 Uiso 1 1 calc R U .
H14C H 0.5896 0.0662 0.3437 0.127 Uiso 1 1 calc R U .
C15 C 0.5349(3) 0.1761(2) 0.1651(3) 0.0483(12) Uani 1 1 d . . .
C16 C 0.5395(3) 0.1534(3) 0.0862(3) 0.0529(13) Uani 1 1 d . . .
C17 C 0.4779(4) 0.1147(3) 0.0484(3) 0.0629(14) Uani 1 1 d . . .
H17A H 0.4330 0.1027 0.0731 0.076 Uiso 1 1 calc R U .
C18 C 0.4837(5) 0.0947(3) -0.0233(4) 0.084(2) Uani 1 1 d . . .
H18A H 0.4425 0.0692 -0.0481 0.101 Uiso 1 1 calc R U .
C19 C 0.5489(5) 0.1115(4) -0.0603(4) 0.090(2) Uani 1 1 d . . .
H19A H 0.5522 0.0969 -0.1097 0.108 Uiso 1 1 calc R U .
C20 C 0.6119(5) 0.1509(4) -0.0238(4) 0.0826(19) Uani 1 1 d . . .
H20A H 0.6562 0.1631 -0.0490 0.099 Uiso 1 1 calc R U .
C21 C 0.6059(4) 0.1705(3) 0.0490(3) 0.0614(14) Uani 1 1 d . . .
H21A H 0.6470 0.1958 0.0740 0.074 Uiso 1 1 calc R U .
C22 C 0.4453(3) 0.2834(3) 0.1441(3) 0.0623(15) Uani 1 1 d . . .
C23 C 0.3646(5) 0.2494(4) 0.1278(5) 0.106(3) Uani 1 1 d . . .
H23A H 0.3301 0.2809 0.0987 0.159 Uiso 1 1 calc R U .
H23B H 0.3706 0.2068 0.1000 0.159 Uiso 1 1 calc R U .
H23C H 0.3420 0.2389 0.1743 0.159 Uiso 1 1 calc R U .
C24 C 0.4836(6) 0.3068(4) 0.0731(4) 0.105(3) Uani 1 1 d . . .
H24A H 0.4485 0.3388 0.0452 0.158 Uiso 1 1 calc R U .
H24B H 0.5333 0.3298 0.0871 0.158 Uiso 1 1 calc R U .
H24C H 0.4930 0.2667 0.0426 0.158 Uiso 1 1 calc R U .
C25 C 0.4342(4) 0.3481(3) 0.1929(3) 0.0698(16) Uani 1 1 d . . .
H25A H 0.4005 0.3813 0.1653 0.105 Uiso 1 1 calc R U .
H25B H 0.4101 0.3346 0.2378 0.105 Uiso 1 1 calc R U .
H25C H 0.4852 0.3692 0.2063 0.105 Uiso 1 1 calc R U .
C26 C 0.5827(3) 0.1309(3) 0.5744(3) 0.0592(14) Uani 1 1 d . . .
C27 C 0.5980(6) 0.0862(3) 0.5079(4) 0.118(3) Uani 1 1 d . . .
H27A H 0.6374 0.1082 0.4796 0.176 Uiso 1 1 calc R U .
H27B H 0.6169 0.0410 0.5249 0.176 Uiso 1 1 calc R U .
H27C H 0.5495 0.0807 0.4765 0.176 Uiso 1 1 calc R U .
C28 C 0.5217(7) 0.0941(4) 0.6154(7) 0.187(6) Uani 1 1 d . . .
H28A H 0.5101 0.1211 0.6587 0.280 Uiso 1 1 calc R U .
H28B H 0.4740 0.0885 0.5828 0.280 Uiso 1 1 calc R U .
H28C H 0.5415 0.0489 0.6313 0.280 Uiso 1 1 calc R U .
C29 C 0.6571(7) 0.1427(5) 0.6261(8) 0.199(7) Uani 1 1 d . . .
H29A H 0.6963 0.1665 0.5991 0.299 Uiso 1 1 calc R U .
H29B H 0.6442 0.1707 0.6683 0.299 Uiso 1 1 calc R U .
H29C H 0.6780 0.0983 0.6438 0.299 Uiso 1 1 calc R U .
C30 C 0.5128(3) 0.2493(2) 0.5825(3) 0.0437(11) Uani 1 1 d . . .
C31 C 0.5120(4) 0.2551(3) 0.6650(3) 0.0563(14) Uani 1 1 d . . .
C32 C 0.4476(4) 0.2315(3) 0.7022(4) 0.0781(18) Uani 1 1 d . . .
H32A H 0.4021 0.2139 0.6758 0.094 Uiso 1 1 calc R U .
C33 C 0.4533(7) 0.2350(4) 0.7806(5) 0.106(3) Uani 1 1 d . . .
H33A H 0.4109 0.2188 0.8063 0.128 Uiso 1 1 calc R U .
C34 C 0.5179(8) 0.2609(5) 0.8208(5) 0.115(3) Uani 1 1 d . . .
H34A H 0.5192 0.2631 0.8731 0.138 Uiso 1 1 calc R U .
C35 C 0.5826(6) 0.2845(4) 0.7837(4) 0.103(3) Uani 1 1 d . . .
H35A H 0.6273 0.3025 0.8110 0.123 Uiso 1 1 calc R U .
C36 C 0.5802(4) 0.2810(3) 0.7053(3) 0.0720(16) Uani 1 1 d . . .
H36A H 0.6236 0.2959 0.6802 0.086 Uiso 1 1 calc R U .
C37 C 0.4306(3) 0.3579(3) 0.5435(3) 0.0551(13) Uani 1 1 d . . .
C38 C 0.3479(4) 0.3342(4) 0.5620(5) 0.102(2) Uani 1 1 d . . .
H38A H 0.3157 0.3745 0.5707 0.153 Uiso 1 1 calc R U .
H38B H 0.3236 0.3077 0.5206 0.153 Uiso 1 1 calc R U .
H38C H 0.3523 0.3054 0.6063 0.153 Uiso 1 1 calc R U .
C39 C 0.4710(5) 0.4039(3) 0.6045(4) 0.088(2) Uani 1 1 d . . .
H39A H 0.4387 0.4445 0.6115 0.131 Uiso 1 1 calc R U .
H39B H 0.4776 0.3780 0.6507 0.131 Uiso 1 1 calc R U .
H39C H 0.5222 0.4183 0.5899 0.131 Uiso 1 1 calc R U .
C40 C 0.4217(4) 0.3990(3) 0.4695(3) 0.0679(16) Uani 1 1 d . . .
H40A H 0.3910 0.4407 0.4763 0.102 Uiso 1 1 calc R U .
H40B H 0.4734 0.4118 0.4548 0.102 Uiso 1 1 calc R U .
H40C H 0.3950 0.3705 0.4310 0.102 Uiso 1 1 calc R U .
B3 B 0.6774(3) 0.2388(3) 0.3910(3) 0.0492(14) Uani 1 1 d . . .
H3 H 0.6802 0.1824 0.4038 0.059 Uiso 1 1 calc R U .
B4 B 0.7081(4) 0.2722(3) 0.3059(4) 0.0517(14) Uani 1 1 d . . .
H4 H 0.7318 0.2380 0.2632 0.062 Uiso 1 1 calc R U .
B5 B 0.6464(4) 0.3452(3) 0.2799(4) 0.0534(14) Uani 1 1 d . . .
H5 H 0.6303 0.3585 0.2206 0.064 Uiso 1 1 calc R U .
B6 B 0.5790(4) 0.3564(3) 0.3504(3) 0.0476(14) Uani 1 1 d . . .
H6 H 0.5184 0.3767 0.3371 0.057 Uiso 1 1 calc R U .
B7 B 0.6953(3) 0.3030(3) 0.4626(3) 0.0519(14) Uani 1 1 d . . .
H7 H 0.7103 0.2892 0.5219 0.062 Uiso 1 1 calc R U .
B8 B 0.7632(4) 0.2912(3) 0.3922(4) 0.0590(16) Uani 1 1 d . . .
H8 H 0.8230 0.2695 0.4058 0.071 Uiso 1 1 calc R U .
B9 B 0.7450(4) 0.3577(3) 0.3238(4) 0.0640(17) Uani 1 1 d . . .
H9 H 0.7933 0.3798 0.2928 0.077 Uiso 1 1 calc R U .
B10 B 0.6637(4) 0.4106(3) 0.3517(4) 0.0587(16) Uani 1 1 d . . .
H10 H 0.6585 0.4670 0.3391 0.070 Uiso 1 1 calc R U .
B11 B 0.6349(4) 0.3757(3) 0.4374(4) 0.0526(14) Uani 1 1 d . . .
H11 H 0.6109 0.4089 0.4808 0.063 Uiso 1 1 calc R U .
B12 B 0.7373(4) 0.3770(4) 0.4198(4) 0.0663(18) Uani 1 1 d . . .
H12 H 0.7806 0.4116 0.4508 0.080 Uiso 1 1 calc R U .
Cl2 Cl 0.41399(10) 0.10350(7) 0.37834(10) 0.0797(5) Uani 1 1 d . . .
B13 B 0.4696(4) 0.1868(3) 0.3719(3) 0.0474(13) Uani 1 1 d . . .
O2 O 0.3696(10) 0.4068(7) 0.8955(8) 0.181(7) Uani 0.5 1 d D . P
C45 C 0.3780(8) 0.4271(8) 0.8180(7) 0.103(5) Uani 0.5 1 d D . P
H45A H 0.3337 0.4568 0.8003 0.124 Uiso 0.5 1 calc R U P
H45B H 0.3772 0.3857 0.7864 0.124 Uiso 0.5 1 calc R U P
C46 C 0.4552(8) 0.4660(7) 0.8123(7) 0.096(4) Uani 0.5 1 d D . P
H46A H 0.4922 0.4380 0.7858 0.115 Uiso 0.5 1 calc R U P
H46B H 0.4459 0.5098 0.7853 0.115 Uiso 0.5 1 calc R U P
C47 C 0.4881(11) 0.4798(12) 0.8915(7) 0.148(8) Uani 0.5 1 d D . P
H47A H 0.4883 0.5296 0.9024 0.178 Uiso 0.5 1 calc R U P
H47B H 0.5420 0.4620 0.8998 0.178 Uiso 0.5 1 calc R U P
C48 C 0.4326(10) 0.4414(7) 0.9393(7) 0.122(7) Uani 0.5 1 d D . P
H48A H 0.4627 0.4069 0.9697 0.146 Uiso 0.5 1 calc R U P
H48B H 0.4098 0.4744 0.9731 0.146 Uiso 0.5 1 calc R U P
O1 O 0.2149(13) 0.1737(8) 0.5590(8) 0.203(9) Uani 0.5 1 d D . P
C41 C 0.1936(13) 0.1583(10) 0.4808(8) 0.134(7) Uani 0.5 1 d D . P
H41A H 0.2211 0.1901 0.4490 0.161 Uiso 0.5 1 calc R U P
H41B H 0.1367 0.1643 0.4696 0.161 Uiso 0.5 1 calc R U P
C42 C 0.2170(10) 0.0840(11) 0.4658(8) 0.145(9) Uani 0.5 1 d D . P
H42A H 0.2489 0.0814 0.4228 0.174 Uiso 0.5 1 calc R U P
H42B H 0.1704 0.0545 0.4566 0.174 Uiso 0.5 1 calc R U P
C43 C 0.2647(11) 0.0624(9) 0.5366(9) 0.126(6) Uani 0.5 1 d D . P
H43A H 0.2409 0.0213 0.5578 0.151 Uiso 0.5 1 calc R U P
H43B H 0.3186 0.0506 0.5254 0.151 Uiso 0.5 1 calc R U P
C44 C 0.2665(11) 0.1215(11) 0.5921(9) 0.129(7) Uani 0.5 1 d D . P
H44A H 0.2479 0.1058 0.6395 0.155 Uiso 0.5 1 calc R U P
H44B H 0.3202 0.1397 0.6012 0.155 Uiso 0.5 1 calc R U P

loop_
_atom_site_aniso_label
_atom_site_aniso_U_11
_atom_site_aniso_U_22
_atom_site_aniso_U_33
_atom_site_aniso_U_23
_atom_site_aniso_U_13
_atom_site_aniso_U_12
Cu1 0.0494(5) 0.0641(5) 0.0784(6) 0.0000(3) 0.0047(4) 0.0046(3)
Cl1 0.0437(8) 0.1148(14) 0.1094(14) 0.0015(10) 0.0052(8) 0.0188(8)
Si1 0.0448(8) 0.0354(6) 0.0429(7) -0.0030(5) 0.0022(6) 0.0016(5)
Si2 0.0418(8) 0.0387(7) 0.0427(7) 0.0004(5) 0.0076(6) 0.0024(5)
N1 0.055(2) 0.0362(19) 0.043(2) -0.0027(17) 0.0013(18) 0.0046(17)
N2 0.049(2) 0.046(2) 0.047(2) -0.0017(17) -0.0011(19) 0.0069(18)
N3 0.050(2) 0.043(2) 0.046(2) 0.0068(17) 0.0090(19) 0.0045(18)
N4 0.043(2) 0.049(2) 0.044(2) 0.0004(18) 0.0088(18) 0.0073(18)
C1 0.046(3) 0.039(2) 0.043(3) -0.0004(19) 0.008(2) 0.001(2)
C2 0.041(3) 0.035(2) 0.041(3) -0.0013(19) 0.003(2) -0.0012(19)
C11 0.069(4) 0.044(3) 0.054(3) -0.005(2) 0.010(3) 0.015(2)
C12 0.135(7) 0.045(3) 0.102(5) -0.009(3) -0.011(5) -0.010(4)
C13 0.120(6) 0.100(5) 0.130(7) 0.030(5) 0.060(5) 0.064(5)
C14 0.129(6) 0.054(3) 0.070(4) -0.001(3) -0.007(4) 0.037(4)
C15 0.050(3) 0.043(3) 0.052(3) -0.004(2) 0.002(2) -0.004(2)
C16 0.065(4) 0.048(3) 0.044(3) -0.005(2) -0.003(3) 0.003(2)
C17 0.071(4) 0.060(3) 0.057(3) -0.007(3) 0.003(3) 0.000(3)
C18 0.114(6) 0.083(4) 0.055(4) -0.023(3) -0.010(4) -0.013(4)
C19 0.125(6) 0.100(5) 0.045(4) -0.024(3) 0.007(4) 0.006(5)
C20 0.100(5) 0.090(4) 0.061(4) 0.000(3) 0.030(4) 0.001(4)
C21 0.067(4) 0.066(3) 0.052(3) -0.004(3) 0.010(3) -0.003(3)
C22 0.060(4) 0.063(3) 0.062(4) -0.003(3) -0.012(3) 0.019(3)
C23 0.076(5) 0.099(5) 0.136(7) -0.035(5) -0.042(5) 0.023(4)
C24 0.167(8) 0.094(5) 0.057(4) 0.027(4) 0.019(4) 0.049(5)
C25 0.084(4) 0.060(3) 0.063(4) 0.002(3) -0.008(3) 0.018(3)
C26 0.076(4) 0.051(3) 0.052(3) 0.016(2) 0.009(3) 0.015(3)
C27 0.201(9) 0.068(4) 0.086(5) 0.011(4) 0.029(5) 0.064(5)
C28 0.220(12) 0.067(5) 0.297(15) 0.081(7) 0.172(12) 0.039(6)
C29 0.199(11) 0.085(6) 0.287(15) -0.004(8) -0.150(11) 0.059(7)
C30 0.041(3) 0.047(3) 0.044(3) 0.001(2) 0.008(2) -0.002(2)
C31 0.065(4) 0.059(3) 0.045(3) 0.002(2) 0.007(3) 0.007(3)
C32 0.080(5) 0.083(4) 0.075(5) 0.002(3) 0.036(4) -0.007(3)
C33 0.133(8) 0.127(7) 0.066(5) 0.005(4) 0.060(5) 0.007(6)
C34 0.164(10) 0.125(7) 0.057(5) 0.006(5) 0.019(6) 0.042(7)
C35 0.125(7) 0.116(6) 0.061(5) -0.012(4) -0.036(5) 0.025(5)
C36 0.076(4) 0.081(4) 0.059(4) 0.000(3) 0.000(3) 0.006(3)
C37 0.052(3) 0.055(3) 0.059(3) -0.006(2) 0.010(3) 0.014(2)
C38 0.068(4) 0.126(6) 0.117(6) 0.031(5) 0.035(4) 0.030(4)
C39 0.121(6) 0.065(4) 0.076(4) -0.021(3) -0.001(4) 0.032(4)
C40 0.075(4) 0.055(3) 0.074(4) -0.003(3) 0.006(3) 0.028(3)
B3 0.043(3) 0.052(3) 0.052(3) -0.002(3) 0.002(3) 0.003(2)
B4 0.051(4) 0.046(3) 0.060(4) 0.000(3) 0.011(3) -0.003(3)
B5 0.057(4) 0.051(3) 0.053(4) 0.007(3) 0.005(3) -0.005(3)
B6 0.049(3) 0.034(3) 0.060(4) 0.006(2) 0.004(3) 0.000(2)
B7 0.043(3) 0.059(3) 0.052(3) -0.001(3) -0.006(3) -0.005(3)
B8 0.041(3) 0.065(4) 0.071(4) -0.006(3) 0.002(3) -0.003(3)
B9 0.055(4) 0.059(4) 0.080(5) -0.004(3) 0.020(3) -0.021(3)
B10 0.067(4) 0.041(3) 0.068(4) -0.004(3) 0.009(3) -0.011(3)
B11 0.053(4) 0.042(3) 0.063(4) -0.008(3) 0.002(3) -0.010(3)
B12 0.056(4) 0.065(4) 0.078(5) -0.008(3) 0.006(3) -0.017(3)
Cl2 0.0830(11) 0.0535(8) 0.1040(12) -0.0025(7) 0.0154(9) -0.0261(7)
B13 0.053(3) 0.041(3) 0.050(3) 0.000(2) 0.014(3) -0.008(2)
O2 0.27(2) 0.106(9) 0.169(15) 0.032(9) 0.059(14) -0.023(11)
C45 0.092(11) 0.109(11) 0.101(12) 0.007(9) -0.042(9) -0.010(9)
C46 0.119(13) 0.096(10) 0.073(9) 0.014(8) 0.002(8) 0.008(9)
C47 0.159(18) 0.166(18) 0.109(14) 0.015(13) -0.066(13) -0.054(15)
C48 0.22(2) 0.070(8) 0.062(8) 0.031(7) -0.075(11) -0.058(10)
O1 0.36(3) 0.114(11) 0.138(14) -0.028(9) 0.018(15) 0.008(14)
C41 0.160(18) 0.179(19) 0.064(10) 0.047(11) 0.007(11) 0.052(15)
C42 0.094(12) 0.27(3) 0.074(11) -0.062(14) 0.031(9) -0.010(15)
C43 0.119(15) 0.136(15) 0.124(15) 0.024(12) 0.014(12) 0.045(12)
C44 0.128(15) 0.180(19) 0.076(11) -0.006(12) -0.014(10) 0.027(14)

loop_
_atom_type_symbol
_atom_type_description
_atom_type_scat_dispersion_real
_atom_type_scat_dispersion_imag
_atom_type_scat_source
C C 0.0033 0.0016 'International Tables Vol C Tables 4.2.6.8 and 6.1.1.4'
H H 0.0000 0.0000 'International Tables Vol C Tables 4.2.6.8 and 6.1.1.4'
B B 0.0013 0.0007 'International Tables Vol C Tables 4.2.6.8 and 6.1.1.4'
N N 0.0061 0.0033 'International Tables Vol C Tables 4.2.6.8 and 6.1.1.4'
Si Si 0.0817 0.0704 'International Tables Vol C Tables 4.2.6.8 and 6.1.1.4'
Cl Cl 0.1484 0.1585 'International Tables Vol C Tables 4.2.6.8 and 6.1.1.4'
Cu Cu 0.3201 1.2651 'International Tables Vol C Tables 4.2.6.8 and 6.1.1.4'
O O 0.0106 0.0060 'International Tables Vol C Tables 4.2.6.8 and 6.1.1.4'

loop_
_geom_angle_atom_site_label_1
_geom_angle_atom_site_label_2
_geom_angle_atom_site_label_3
_geom_angle
B13 Cu1 Cl1 158.78(17)
B13 Cu1 Si2 42.88(16)
Cl1 Cu1 Si2 146.90(7)
B13 Cu1 Si1 40.88(16)
Cl1 Cu1 Si1 147.13(7)
Si2 Cu1 Si1 64.61(4)
N1 Si1 N2 71.38(17)
N1 Si1 B13 124.5(2)
N2 Si1 B13 132.7(2)
N1 Si1 C1 110.1(2)
N2 Si1 C1 107.46(19)
B13 Si1 C1 106.5(2)
N1 Si1 C15 35.69(16)
N2 Si1 C15 35.74(16)
B13 Si1 C15 138.6(2)
C1 Si1 C15 114.71(19)
N1 Si1 Cu1 145.44(14)
N2 Si1 Cu1 96.37(14)
B13 Si1 Cu1 43.30(18)
C1 Si1 Cu1 104.41(14)
C15 Si1 Cu1 124.22(13)
N3 Si2 N4 71.70(17)
N3 Si2 B13 124.0(2)
N4 Si2 B13 135.0(2)
N3 Si2 C2 109.85(19)
N4 Si2 C2 105.85(19)
B13 Si2 C2 106.1(2)
N3 Si2 C30 35.53(16)
N4 Si2 C30 36.18(16)
B13 Si2 C30 140.6(2)
C2 Si2 C30 112.88(18)
N3 Si2 Cu1 144.57(14)
N4 Si2 Cu1 95.71(13)
B13 Si2 Cu1 45.31(18)
C2 Si2 Cu1 105.42(14)
C30 Si2 Cu1 124.13(13)
C15 N1 C11 127.7(4)
C15 N1 Si1 91.2(3)
C11 N1 Si1 138.5(3)
C15 N2 C22 127.6(4)
C15 N2 Si1 90.6(3)
C22 N2 Si1 141.1(3)
C30 N3 C26 129.0(4)
C30 N3 Si2 91.3(3)
C26 N3 Si2 137.1(3)
C30 N4 C37 127.6(4)
C30 N4 Si2 89.7(3)
C37 N4 Si2 142.7(3)
C2 C1 B5 111.0(4)
C2 C1 B4 109.7(4)
B5 C1 B4 62.7(3)
C2 C1 B6 61.1(3)
B5 C1 B6 62.4(3)
B4 C1 B6 113.1(4)
C2 C1 B3 60.1(3)
B5 C1 B3 113.0(4)
B4 C1 B3 61.5(3)
B6 C1 B3 111.9(4)
C2 C1 Si1 110.6(3)
B5 C1 Si1 128.8(3)
B4 C1 Si1 126.0(3)
B6 C1 Si1 117.2(3)
B3 C1 Si1 113.0(3)
C1 C2 B3 61.0(3)
C1 C2 B11 110.2(4)
B3 C2 B11 112.3(4)
C1 C2 B7 110.8(4)
B3 C2 B7 62.4(3)
B11 C2 B7 61.4(3)
C1 C2 B6 60.3(3)
B3 C2 B6 112.0(4)
B11 C2 B6 62.5(3)
B7 C2 B6 112.9(4)
C1 C2 Si2 110.8(3)
B3 C2 Si2 111.7(3)
B11 C2 Si2 130.2(3)
B7 C2 Si2 124.8(3)
B6 C2 Si2 118.6(3)
N1 C11 C13 111.9(5)
N1 C11 C14 106.1(4)
C13 C11 C14 109.0(6)
N1 C11 C12 109.1(4)
C13 C11 C12 110.5(6)
C14 C11 C12 110.1(5)
N1 C15 N2 106.7(4)
N1 C15 C16 126.0(4)
N2 C15 C16 127.3(4)
N1 C15 Si1 53.1(2)
N2 C15 Si1 53.6(2)
C16 C15 Si1 179.1(4)
C21 C16 C17 119.3(5)
C21 C16 C15 119.4(5)
C17 C16 C15 121.3(5)
C18 C17 C16 120.1(6)
C17 C18 C19 120.8(6)
C18 C19 C20 120.4(6)
C21 C20 C19 118.5(6)
C20 C21 C16 121.0(6)
N2 C22 C23 108.5(5)
N2 C22 C25 107.5(4)
C23 C22 C25 108.0(5)
N2 C22 C24 111.3(5)
C23 C22 C24 113.3(6)
C25 C22 C24 108.1(5)
C28 C26 C27 106.8(7)
C28 C26 N3 109.7(5)
C27 C26 N3 108.3(4)
C28 C26 C29 110.0(9)
C27 C26 C29 112.5(8)
N3 C26 C29 109.5(5)
N3 C30 N4 107.3(4)
N3 C30 C31 125.5(4)
N4 C30 C31 127.2(4)
N3 C30 Si2 53.2(2)
N4 C30 Si2 54.1(2)
C31 C30 Si2 178.6(4)
C32 C31 C36 120.6(6)
C32 C31 C30 121.2(5)
C36 C31 C30 118.0(5)
C31 C32 C33 117.8(7)
C34 C33 C32 122.7(8)
C33 C34 C35 119.6(8)
C34 C35 C36 119.8(8)
C35 C36 C31 119.5(7)
N4 C37 C39 111.6(4)
N4 C37 C38 107.7(5)
C39 C37 C38 112.5(6)
N4 C37 C40 107.7(4)
C39 C37 C40 109.2(5)
C38 C37 C40 107.9(5)
C2 B3 C1 58.9(3)
C2 B3 B8 106.4(4)
C1 B3 B8 106.4(4)
C2 B3 B4 106.7(4)
C1 B3 B4 59.0(3)
B8 B3 B4 60.6(4)
C2 B3 B7 59.2(3)
C1 B3 B7 106.6(4)
B8 B3 B7 60.3(3)
B4 B3 B7 109.0(4)
C1 B4 B3 59.4(3)
C1 B4 B9 105.7(4)
B3 B4 B9 107.5(4)
C1 B4 B8 106.0(4)
B3 B4 B8 59.6(3)
B9 B4 B8 60.0(4)
C1 B4 B5 58.3(3)
B3 B4 B5 107.8(4)
B9 B4 B5 60.9(3)
B8 B4 B5 108.8(4)
C1 B5 B6 59.2(3)
C1 B5 B4 59.0(3)
B6 B5 B4 107.6(4)
C1 B5 B10 105.0(4)
B6 B5 B10 59.1(3)
B4 B5 B10 107.4(4)
C1 B5 B9 104.9(4)
B6 B5 B9 107.2(4)
B4 B5 B9 59.3(3)
B10 B5 B9 60.2(4)
C1 B6 C2 58.6(3)
C1 B6 B10 106.1(4)
C2 B6 B10 105.5(4)
C1 B6 B5 58.4(3)
C2 B6 B5 105.9(4)
B10 B6 B5 61.2(3)
C1 B6 B11 105.7(4)
C2 B6 B11 58.5(3)
B10 B6 B11 59.8(3)
B5 B6 B11 108.5(4)
C2 B7 B11 59.2(3)
C2 B7 B8 105.0(4)
B11 B7 B8 108.1(4)
C2 B7 B12 105.7(4)
B11 B7 B12 60.3(4)
B8 B7 B12 59.9(4)
C2 B7 B3 58.4(3)
B11 B7 B3 107.3(4)
B8 B7 B3 59.2(3)
B12 B7 B3 106.9(5)
B3 B8 B9 107.6(4)
B3 B8 B4 59.8(3)
B9 B8 B4 59.9(3)
B3 B8 B12 108.1(4)
B9 B8 B12 59.7(4)
B4 B8 B12 107.9(5)
B3 B8 B7 60.5(3)
B9 B8 B7 108.0(4)
B4 B8 B7 108.5(4)
B12 B8 B7 60.1(4)
B12 B9 B4 108.4(5)
B12 B9 B8 60.2(4)
B4 B9 B8 60.1(4)
B12 B9 B5 108.4(5)
B4 B9 B5 59.8(3)
B8 B9 B5 108.0(4)
B12 B9 B10 60.1(4)
B4 B9 B10 107.6(4)
B8 B9 B10 107.8(5)
B5 B9 B10 59.9(4)
B6 B10 B11 61.0(3)
B6 B10 B12 108.5(4)
B11 B10 B12 59.9(4)
B6 B10 B5 59.7(3)
B11 B10 B5 108.3(4)
B12 B10 B5 107.5(4)
B6 B10 B9 107.4(4)
B11 B10 B9 106.9(4)
B12 B10 B9 58.9(4)
B5 B10 B9 59.9(3)
C2 B11 B7 59.4(3)
C2 B11 B10 105.5(4)
B7 B11 B10 109.1(5)
C2 B11 B12 105.8(4)
B7 B11 B12 60.4(4)
B10 B11 B12 60.5(4)
C2 B11 B6 59.0(3)
B7 B11 B6 108.3(4)
B10 B11 B6 59.3(3)
B12 B11 B6 107.6(4)
B9 B12 B8 60.0(4)
B9 B12 B11 108.3(5)
B8 B12 B11 107.4(4)
B9 B12 B7 108.2(4)
B8 B12 B7 60.0(4)
B11 B12 B7 59.3(3)
B9 B12 B10 61.0(4)
B8 B12 B10 108.4(5)
B11 B12 B10 59.5(4)
B7 B12 B10 107.4(4)
Cl2 B13 Si1 122.8(3)
Cl2 B13 Si2 125.6(3)
Si1 B13 Si2 106.1(3)
Cl2 B13 Cu1 104.5(3)
Si1 B13 Cu1 95.8(2)
Si2 B13 Cu1 91.8(2)
C48 O2 C45 105.9(11)
O2 C45 C46 110.1(10)
C47 C46 C45 106.3(11)
C46 C47 C48 104.3(11)
O2 C48 C47 112.5(11)
C44 O1 C41 111.0(13)
O1 C41 C42 108.3(12)
C41 C42 C43 103.9(12)
C44 C43 C42 109.3(13)
O1 C44 C43 105.9(12)

loop_
_geom_bond_atom_site_label_1
_geom_bond_atom_site_label_2
_geom_bond_distance
Cu1 B13 1.994(6)
Cu1 Cl1 2.1625(16)
Cu1 Si2 2.8030(15)
Cu1 Si1 2.8922(15)
Si1 N1 1.837(4)
Si1 N2 1.848(4)
Si1 B13 1.903(6)
Si1 C1 1.922(5)
Si1 C15 2.296(5)
Si2 N3 1.833(4)
Si2 N4 1.853(4)
Si2 B13 1.908(6)
Si2 C2 1.925(5)
Si2 C30 2.288(5)
N1 C15 1.339(6)
N1 C11 1.497(6)
N2 C15 1.341(6)
N2 C22 1.502(6)
N3 C30 1.330(6)
N3 C26 1.500(6)
N4 C30 1.351(6)
N4 C37 1.499(6)
C1 C2 1.686(6)
C1 B5 1.702(7)
C1 B4 1.714(8)
C1 B6 1.716(7)
C1 B3 1.721(7)
C2 B3 1.708(7)
C2 B11 1.720(7)
C2 B7 1.722(7)
C2 B6 1.729(7)
C11 C13 1.503(9)
C11 C14 1.515(8)
C11 C12 1.539(8)
C15 C16 1.479(7)
C16 C21 1.381(8)
C16 C17 1.403(7)
C17 C18 1.345(8)
C18 C19 1.361(10)
C19 C20 1.416(10)
C20 C21 1.361(8)
C22 C23 1.512(9)
C22 C25 1.531(8)
C22 C24 1.531(9)
C26 C28 1.482(10)
C26 C27 1.498(8)
C26 C29 1.514(11)
C30 C31 1.475(7)
C31 C32 1.389(8)
C31 C36 1.397(8)
C32 C33 1.395(11)
C33 C34 1.349(13)
C34 C35 1.392(13)
C35 C36 1.395(10)
C37 C39 1.518(8)
C37 C38 1.524(9)
C37 C40 1.533(7)
B3 B8 1.754(8)
B3 B4 1.758(9)
B3 B7 1.777(8)
B4 B9 1.767(8)
B4 B8 1.771(9)
B4 B5 1.777(8)
B5 B6 1.770(9)
B5 B10 1.797(8)
B5 B9 1.797(9)
B6 B10 1.759(8)
B6 B11 1.789(8)
B7 B11 1.757(8)
B7 B8 1.774(9)
B7 B12 1.776(9)
B8 B9 1.769(10)
B8 B12 1.773(9)
B9 B12 1.764(10)
B9 B10 1.802(9)
B10 B11 1.768(9)
B10 B12 1.786(10)
B11 B12 1.775(9)
Cl2 B13 1.852(5)
O2 C48 1.428(9)
O2 C45 1.452(9)
C45 C46 1.507(9)
C46 C47 1.499(9)
C47 C48 1.503(10)
O1 C44 1.419(9)
O1 C41 1.443(9)
C41 C42 1.500(10)
C42 C43 1.500(9)
C43 C44 1.497(9)

loop_
_platon_squeeze_void_nr
_platon_squeeze_void_average_x
_platon_squeeze_void_average_y
_platon_squeeze_void_average_z
_platon_squeeze_void_volume
_platon_squeeze_void_count_electrons
1 0.243 1.023 0.187 175.6 13.7
2 0.257 0.523 0.313 175.8 14.0
3 0.206 0.915 0.458 13.9 -1.4
4 0.294 0.415 0.042 13.6 -1.3
5 0.743 0.477 0.687 175.2 12.3
6 0.757 -0.023 0.813 175.5 13.1
7 0.706 0.585 0.958 14.2 -1.5
8 0.794 0.085 0.542 14.0 -1.6
